data_7151035
loop_
_publ_author_name
'Chen, Qiao-Hong'
'Ganesh, Thota'
'Brodie, Peggy'
'Slebodnick, Carla'
'Jiang, Yi'
'Banerjee, Abhijit'
'Bane, Susan'
'Snyder, James P.'
'Kingston, David G. I.'

_publ_section_title
;
 Design, synthesis and biological evaluation of bridged epothilone D
 analogues
;
_journal_issue 24
_journal_name_full 'Organic &amp; Biomolecular Chemistry'
_journal_page_first 4542
_journal_page_last 4552
_journal_paper_doi 10.1039/b814823f
_journal_volume 6
_journal_year 2008
_chemical_absolute_configuration ad
_chemical_formula_moiety 'C36 H47 N O8 S'
_chemical_formula_sum 'C36 H47 N O8 S'
_chemical_formula_weight 653.81
_chemical_name_systematic
;
?
;
_space_group_IT_number 19
_symmetry_cell_setting orthorhombic
_symmetry_space_group_name_Hall 'P 2ac 2ab'
_symmetry_space_group_name_H-M 'P 21 21 21'
_atom_sites_solution_hydrogens geom
_atom_sites_solution_primary direct
_atom_sites_solution_secondary difmap
_audit_creation_method SHELXL-97
_cell_angle_alpha 90.00
_cell_angle_beta 90.00
_cell_angle_gamma 90.00
_cell_formula_units_Z 4
_cell_length_a 6.0080(11)
_cell_length_b 17.848(2)
_cell_length_c 30.989(4)
_cell_measurement_reflns_used 1295
_cell_measurement_temperature 100(2)
_cell_measurement_theta_max 51.5277
_cell_measurement_theta_min 3.7929
_cell_volume 3323.0(8)
_computing_cell_refinement 'CrysAlisPro (Oxford Diffraction)'
_computing_data_collection 'CrysAlisPro (Oxford Diffraction)'
_computing_data_reduction 'CrysAlisPro (Oxford Diffraction)'
_computing_molecular_graphics 'SHELXTL (Sheldrick, G. M. (2008). Acta Cryst. A64, 112-122.)'
_computing_publication_material 'SHELXTL (Sheldrick, G. M. (2008). Acta Cryst. A64, 112-122.)'
_computing_structure_refinement 'SHELXL-97 (Sheldrick, G. M. (2008). Acta Cryst. A64, 112-122.)'
_computing_structure_solution 'SHELXS-97 (Sheldrick, G. M. (2008). Acta Cryst. A64, 112-122.)'
_diffrn_ambient_temperature 100(2)
_diffrn_detector CCD
_diffrn_detector_area_resol_mean 16.0355
_diffrn_detector_type 'Oxford Diffraction Sapphire 3 CCD'
_diffrn_measured_fraction_theta_full 0.992
_diffrn_measured_fraction_theta_max 0.948
_diffrn_measurement_device '\k-geometry diffractometer'
_diffrn_measurement_device_type 'Oxford Diffraction Gemini Ultra'
_diffrn_measurement_method 'phi and omega scans'
_diffrn_radiation_monochromator graphite
_diffrn_radiation_probe x-ray
_diffrn_radiation_type CuK\a
_diffrn_radiation_wavelength 1.54178
_diffrn_reflns_av_R_equivalents 0.1684
_diffrn_reflns_av_sigmaI/netI 0.2356
_diffrn_reflns_limit_h_max 6
_diffrn_reflns_limit_h_min -6
_diffrn_reflns_limit_k_max 17
_diffrn_reflns_limit_k_min -17
_diffrn_reflns_limit_l_max 31
_diffrn_reflns_limit_l_min -29
_diffrn_reflns_number 10746
_diffrn_reflns_theta_full 50.35
_diffrn_reflns_theta_max 52.68
_diffrn_reflns_theta_min 3.78
_diffrn_source 'Enhance (Cu) X-ray Source'
_diffrn_source_current 45
_diffrn_source_voltage 45
_diffrn_standards_decay_% <2%
_diffrn_standards_interval_count 50
_diffrn_standards_number 2
_exptl_absorpt_coefficient_mu 1.305
_exptl_absorpt_correction_T_max 0.958
_exptl_absorpt_correction_T_min 0.668
_exptl_absorpt_correction_type gaussian
_exptl_absorpt_process_details
;
CrysAlis RED, Oxford Diffraction Ltd.,
Version 1.171.32.9 (release 17-07-2007 CrysAlis171 .NET)
(compiled Aug 17 2007,17:36:27)
Numerical absorption correction based on gaussian integration over
a multifaceted crystal model
;
_exptl_crystal_colour colorless
_exptl_crystal_density_diffrn 1.307
_exptl_crystal_density_method 'not measured'
_exptl_crystal_description needle
_exptl_crystal_F_000 1400
_exptl_crystal_size_max 0.80
_exptl_crystal_size_mid 0.03
_exptl_crystal_size_min 0.03
_refine_diff_density_max 0.306
_refine_diff_density_min -0.294
_refine_diff_density_rms 0.076
_refine_ls_abs_structure_details 'Flack H D (1983), Acta Cryst. A39, 876-881'
_refine_ls_abs_structure_Flack 0.01(6)
_refine_ls_extinction_method none
_refine_ls_goodness_of_fit_ref 0.804
_refine_ls_hydrogen_treatment constr
_refine_ls_matrix_type full
_refine_ls_number_parameters 422
_refine_ls_number_reflns 3558
_refine_ls_number_restraints 0
_refine_ls_restrained_S_all 0.804
_refine_ls_R_factor_all 0.1304
_refine_ls_R_factor_gt 0.0602
_refine_ls_shift/su_max 0.000
_refine_ls_shift/su_mean 0.000
_refine_ls_structure_factor_coef Fsqd
_refine_ls_weighting_details 'calc w=1/[\s^2^(Fo^2^)+(0.0633P)^2^+0.0000P] where P=(Fo^2^+2Fc^2^)/3'
_refine_ls_weighting_scheme calc
_refine_ls_wR_factor_gt 0.1229
_refine_ls_wR_factor_ref 0.1492
_reflns_number_gt 1655
_reflns_number_total 3558
_reflns_threshold_expression >2sigma(I)
_cod_data_source_file b814823f.txt
_cod_data_source_block cs1165
_cod_database_code 7151035

loop_
_symmetry_equiv_pos_as_xyz
'x, y, z'
'-x+1/2, -y, z+1/2'
'x+1/2, -y+1/2, -z'
'-x, y+1/2, -z+1/2'

loop_
_atom_site_label
_atom_site_type_symbol
_atom_site_fract_x
_atom_site_fract_y
_atom_site_fract_z
_atom_site_U_iso_or_equiv
_atom_site_adp_type
_atom_site_occupancy
_atom_site_symmetry_multiplicity
_atom_site_calc_flag
_atom_site_refinement_flags
_atom_site_disorder_assembly
_atom_site_disorder_group
S1 S 1.0640(5) 0.11291(13) 0.29495(6) 0.0464(7) Uani 1 1 d . . .
O1 O 1.0293(12) 0.2312(3) 0.51919(17) 0.0473(19) Uani 1 1 d . . .
O2 O 0.5562(11) 0.0696(3) 0.56868(16) 0.0432(17) Uani 1 1 d . . .
H2 H 0.5458 0.0861 0.5434 0.065 Uiso 1 1 calc R . .
O3 O 0.2364(15) 0.0680(3) 0.6651(2) 0.055(2) Uani 1 1 d . . .
O4 O 0.2588(12) -0.0764(3) 0.68809(17) 0.0455(18) Uani 1 1 d . . .
H4 H 0.1709 -0.0400 0.6859 0.068 Uiso 1 1 calc R . .
O5 O 0.7747(12) -0.0390(3) 0.50217(16) 0.0394(18) Uani 1 1 d . . .
O6 O 0.9611(11) 0.1081(3) 0.52816(15) 0.0412(17) Uani 1 1 d . . .
O7 O 0.7554(13) -0.1493(3) 0.43882(17) 0.0416(18) Uani 1 1 d . . .
O8 O 0.3869(13) -0.1630(3) 0.4562(2) 0.054(2) Uani 1 1 d . . .
N1 N 1.3749(13) 0.1312(4) 0.3496(2) 0.039(2) Uani 1 1 d . . .
C1 C 0.9244(19) 0.1828(6) 0.5350(3) 0.040(3) Uani 1 1 d . . .
C2 C 0.7440(18) 0.1912(4) 0.5697(3) 0.042(3) Uani 1 1 d . . .
H2A H 0.7954 0.2296 0.5904 0.050 Uiso 1 1 calc R . .
H2B H 0.6092 0.2114 0.5554 0.050 Uiso 1 1 calc R . .
C3 C 0.6752(15) 0.1231(4) 0.5951(3) 0.036(2) Uani 1 1 d . . .
H3 H 0.8126 0.0983 0.6065 0.044 Uiso 1 1 calc R . .
C4 C 0.5254(17) 0.1417(4) 0.6331(2) 0.036(3) Uani 1 1 d . . .
C5 C 0.424(2) 0.0681(5) 0.6527(3) 0.041(3) Uani 1 1 d . . .
C6 C 0.5687(16) -0.0025(4) 0.6589(2) 0.034(2) Uani 1 1 d . . .
H6 H 0.6849 -0.0039 0.6358 0.041 Uiso 1 1 calc R . .
C7 C 0.4222(17) -0.0721(5) 0.6548(3) 0.034(2) Uani 1 1 d . . .
H7 H 0.3419 -0.0688 0.6266 0.041 Uiso 1 1 calc R . .
C8 C 0.5434(17) -0.1485(5) 0.6562(2) 0.038(2) Uani 1 1 d . . .
H8 H 0.5909 -0.1567 0.6868 0.046 Uiso 1 1 calc R . .
C9 C 0.7544(17) -0.1520(5) 0.6284(2) 0.039(3) Uani 1 1 d . . .
H9A H 0.8238 -0.2019 0.6323 0.047 Uiso 1 1 calc R . .
H9B H 0.8611 -0.1141 0.6392 0.047 Uiso 1 1 calc R . .
C10 C 0.7166(18) -0.1385(4) 0.5796(2) 0.042(3) Uani 1 1 d . . .
H10A H 0.6326 -0.1813 0.5673 0.051 Uiso 1 1 calc R . .
H10B H 0.6258 -0.0928 0.5756 0.051 Uiso 1 1 calc R . .
C11 C 0.9360(17) -0.1297(4) 0.5551(2) 0.040(3) Uani 1 1 d . . .
H11A H 1.0262 -0.0901 0.5691 0.048 Uiso 1 1 calc R . .
H11B H 1.0207 -0.1772 0.5568 0.048 Uiso 1 1 calc R . .
C12 C 0.8986(16) -0.1094(5) 0.5080(2) 0.038(2) Uani 1 1 d . . .
C13 C 1.0065(18) -0.0457(4) 0.4860(3) 0.038(3) Uani 1 1 d . . .
H13 H 1.0177 -0.0517 0.4540 0.045 Uiso 1 1 calc R . .
C14 C 1.1771(17) 0.0056(4) 0.5048(3) 0.040(3) Uani 1 1 d . . .
H14A H 1.3244 -0.0071 0.4925 0.048 Uiso 1 1 calc R . .
H14B H 1.1847 -0.0029 0.5364 0.048 Uiso 1 1 calc R . .
C15 C 1.1285(18) 0.0891(4) 0.4964(3) 0.045(3) Uani 1 1 d . . .
H15 H 1.2662 0.1190 0.5021 0.054 Uiso 1 1 calc R . .
C16 C 1.052(2) 0.1029(4) 0.4502(3) 0.037(2) Uani 1 1 d . . .
C17 C 1.2124(18) 0.1083(4) 0.4206(3) 0.041(3) Uani 1 1 d . . .
H17 H 1.3610 0.1088 0.4311 0.049 Uiso 1 1 calc R . .
C18 C 1.184(2) 0.1136(5) 0.3728(3) 0.044(3) Uani 1 1 d . . .
C19 C 0.9979(18) 0.1024(5) 0.3476(3) 0.046(3) Uani 1 1 d . . .
H19 H 0.8540 0.0904 0.3583 0.055 Uiso 1 1 calc R . .
C20 C 1.3372(17) 0.1336(4) 0.3077(3) 0.040(3) Uani 1 1 d . . .
C21 C 1.4989(19) 0.1531(5) 0.2745(3) 0.054(3) Uani 1 1 d . . .
H21A H 1.5817 0.1978 0.2834 0.081 Uiso 1 1 calc R . .
H21B H 1.4211 0.1632 0.2473 0.081 Uiso 1 1 calc R . .
H21C H 1.6026 0.1113 0.2704 0.081 Uiso 1 1 calc R . .
C22 C 0.3282(18) 0.1921(5) 0.6193(3) 0.051(3) Uani 1 1 d . . .
H22A H 0.3835 0.2423 0.6122 0.077 Uiso 1 1 calc R . .
H22B H 0.2211 0.1956 0.6431 0.077 Uiso 1 1 calc R . .
H22C H 0.2550 0.1704 0.5940 0.077 Uiso 1 1 calc R . .
C23 C 0.6627(19) 0.1812(4) 0.6689(3) 0.048(3) Uani 1 1 d . . .
H23A H 0.7987 0.1513 0.6744 0.058 Uiso 1 1 calc R . .
H23B H 0.7106 0.2308 0.6580 0.058 Uiso 1 1 calc R . .
C24 C 0.544(2) 0.1925(4) 0.7111(3) 0.065(4) Uani 1 1 d . . .
H24 H 0.3903 0.2046 0.7111 0.078 Uiso 1 1 calc R . .
C25 C 0.652(3) 0.1858(5) 0.7486(3) 0.088(5) Uani 1 1 d . . .
H25A H 0.8064 0.1737 0.7489 0.105 Uiso 1 1 calc R . .
H25B H 0.5752 0.1932 0.7751 0.105 Uiso 1 1 calc R . .
C26 C 0.6857(17) -0.0011(5) 0.7037(3) 0.047(3) Uani 1 1 d . . .
H26A H 0.5731 0.0001 0.7265 0.070 Uiso 1 1 calc R . .
H26B H 0.7798 0.0436 0.7057 0.070 Uiso 1 1 calc R . .
H26C H 0.7779 -0.0460 0.7069 0.070 Uiso 1 1 calc R . .
C27 C 0.3804(17) -0.2123(5) 0.6449(3) 0.046(3) Uani 1 1 d . . .
H27A H 0.3345 -0.2076 0.6146 0.069 Uiso 1 1 calc R . .
H27B H 0.2491 -0.2092 0.6635 0.069 Uiso 1 1 calc R . .
H27C H 0.4540 -0.2607 0.6492 0.069 Uiso 1 1 calc R . .
C28 C 0.8171(18) -0.1754(4) 0.4810(3) 0.040(3) Uani 1 1 d . . .
H28A H 0.9364 -0.2134 0.4785 0.048 Uiso 1 1 calc R . .
H28B H 0.6872 -0.1991 0.4951 0.048 Uiso 1 1 calc R . .
C29 C 0.532(3) -0.1443(4) 0.4313(3) 0.044(3) Uani 1 1 d . . .
C30 C 0.4889(18) -0.1115(5) 0.3871(3) 0.037(3) Uani 1 1 d . . .
C31 C 0.2763(19) -0.1170(5) 0.3714(3) 0.045(3) Uani 1 1 d . . .
H31 H 0.1615 -0.1380 0.3887 0.054 Uiso 1 1 calc R . .
C32 C 0.230(2) -0.0912(5) 0.3293(3) 0.056(3) Uani 1 1 d . . .
H32 H 0.0843 -0.0966 0.3177 0.067 Uiso 1 1 calc R . .
C33 C 0.392(2) -0.0585(5) 0.3056(3) 0.046(3) Uani 1 1 d . . .
H33 H 0.3590 -0.0400 0.2776 0.056 Uiso 1 1 calc R . .
C34 C 0.601(2) -0.0520(5) 0.3213(3) 0.052(3) Uani 1 1 d . . .
H34 H 0.7139 -0.0295 0.3040 0.063 Uiso 1 1 calc R . .
C35 C 0.655(2) -0.0784(5) 0.3632(3) 0.048(3) Uani 1 1 d . . .
H35 H 0.8011 -0.0734 0.3745 0.058 Uiso 1 1 calc R . .
C36 C 0.8077(17) 0.1053(5) 0.4417(2) 0.040(2) Uani 1 1 d . . .
H36A H 0.7752 0.1452 0.4209 0.060 Uiso 1 1 calc R . .
H36B H 0.7283 0.1153 0.4687 0.060 Uiso 1 1 calc R . .
H36C H 0.7592 0.0570 0.4299 0.060 Uiso 1 1 calc R . .

loop_
_atom_site_aniso_label
_atom_site_aniso_U_11
_atom_site_aniso_U_22
_atom_site_aniso_U_33
_atom_site_aniso_U_23
_atom_site_aniso_U_13
_atom_site_aniso_U_12
S1 0.054(2) 0.0547(14) 0.0309(13) -0.0006(11) -0.0015(13) -0.0055(15)
O1 0.064(6) 0.038(4) 0.040(4) 0.009(3) 0.007(4) -0.008(4)
O2 0.059(5) 0.047(3) 0.024(3) 0.003(3) -0.003(3) -0.009(4)
O3 0.053(6) 0.041(4) 0.073(5) 0.016(3) 0.020(4) 0.001(4)
O4 0.050(6) 0.048(4) 0.038(4) 0.005(3) 0.014(4) -0.002(4)
O5 0.048(6) 0.037(3) 0.033(3) 0.005(2) -0.004(3) 0.008(4)
O6 0.055(5) 0.040(4) 0.029(3) -0.001(3) 0.007(3) -0.005(4)
O7 0.053(6) 0.047(4) 0.025(4) 0.003(3) -0.009(3) -0.002(4)
O8 0.065(7) 0.053(4) 0.045(4) 0.007(3) 0.015(4) 0.008(4)
N1 0.043(7) 0.043(5) 0.031(5) -0.004(3) 0.004(4) -0.002(4)
C1 0.056(9) 0.039(7) 0.024(5) -0.004(5) -0.004(5) 0.005(6)
C2 0.055(9) 0.028(5) 0.042(5) -0.002(4) -0.001(6) -0.009(5)
C3 0.033(7) 0.039(5) 0.038(5) 0.003(5) -0.001(5) 0.000(5)
C4 0.039(8) 0.038(5) 0.030(5) 0.000(4) -0.003(5) -0.006(5)
C5 0.042(9) 0.052(7) 0.029(5) -0.011(4) 0.012(6) -0.016(7)
C6 0.035(6) 0.036(5) 0.031(5) 0.001(4) 0.002(5) 0.006(6)
C7 0.035(7) 0.040(6) 0.028(5) 0.000(4) -0.008(5) 0.003(6)
C8 0.039(7) 0.049(6) 0.027(5) 0.007(4) 0.005(5) -0.005(6)
C9 0.046(8) 0.029(5) 0.042(6) 0.001(4) 0.004(5) 0.000(5)
C10 0.064(9) 0.033(5) 0.030(5) 0.001(4) -0.003(5) 0.006(5)
C11 0.051(8) 0.035(5) 0.033(5) 0.004(4) -0.002(5) -0.001(6)
C12 0.033(7) 0.041(5) 0.039(5) 0.003(5) 0.012(5) 0.003(6)
C13 0.046(9) 0.026(5) 0.040(5) -0.007(4) 0.003(5) 0.001(5)
C14 0.050(8) 0.042(5) 0.028(5) 0.004(4) 0.000(5) 0.018(6)
C15 0.064(9) 0.047(6) 0.023(6) -0.002(4) -0.003(5) -0.007(6)
C16 0.054(9) 0.027(5) 0.030(6) -0.006(4) -0.003(6) 0.004(6)
C17 0.046(8) 0.045(6) 0.031(6) -0.002(4) -0.004(5) 0.011(6)
C18 0.068(9) 0.030(5) 0.034(6) -0.002(4) 0.004(6) -0.001(6)
C19 0.049(9) 0.062(6) 0.027(5) 0.001(4) -0.001(5) -0.004(6)
C20 0.054(9) 0.039(6) 0.029(6) -0.004(4) 0.000(5) 0.003(5)
C21 0.068(9) 0.066(6) 0.029(5) -0.008(4) 0.004(6) -0.002(6)
C22 0.062(9) 0.049(6) 0.043(6) -0.005(4) -0.002(5) 0.015(6)
C23 0.080(10) 0.037(5) 0.027(5) 0.004(4) -0.001(5) -0.008(5)
C24 0.116(12) 0.039(5) 0.040(7) -0.004(5) 0.017(7) -0.011(6)
C25 0.189(16) 0.047(6) 0.027(6) -0.002(5) 0.016(8) -0.009(8)
C26 0.053(8) 0.048(5) 0.039(6) 0.003(5) -0.003(5) -0.002(6)
C27 0.061(9) 0.038(5) 0.038(5) -0.005(4) -0.007(5) -0.009(6)
C28 0.046(8) 0.040(5) 0.036(6) -0.003(4) -0.009(5) 0.002(5)
C29 0.077(12) 0.030(5) 0.024(6) -0.004(4) -0.002(7) 0.010(6)
C30 0.034(8) 0.035(5) 0.043(6) -0.006(5) 0.001(5) -0.006(6)
C31 0.041(9) 0.052(6) 0.042(6) 0.001(5) -0.002(5) 0.002(6)
C32 0.044(9) 0.069(7) 0.054(8) -0.003(6) -0.004(7) -0.006(7)
C33 0.049(10) 0.053(6) 0.037(6) -0.001(5) -0.016(7) 0.005(7)
C34 0.072(11) 0.047(6) 0.038(7) 0.005(5) 0.006(6) 0.001(6)
C35 0.054(9) 0.046(6) 0.044(7) -0.001(5) -0.009(6) 0.013(6)
C36 0.029(8) 0.059(6) 0.032(5) 0.001(4) 0.000(5) 0.008(6)

loop_
_atom_type_symbol
_atom_type_description
_atom_type_scat_dispersion_real
_atom_type_scat_dispersion_imag
_atom_type_scat_source
C C 0.0181 0.0091 'International Tables Vol C Tables 4.2.6.8 and 6.1.1.4'
H H 0.0000 0.0000 'International Tables Vol C Tables 4.2.6.8 and 6.1.1.4'
N N 0.0311 0.0180 'International Tables Vol C Tables 4.2.6.8 and 6.1.1.4'
O O 0.0492 0.0322 'International Tables Vol C Tables 4.2.6.8 and 6.1.1.4'
S S 0.3331 0.5567 'International Tables Vol C Tables 4.2.6.8 and 6.1.1.4'

loop_
_geom_angle_atom_site_label_1
_geom_angle_atom_site_label_2
_geom_angle_atom_site_label_3
_geom_angle
_geom_angle_site_symmetry_1
_geom_angle_site_symmetry_3
_geom_angle_publ_flag
C19 S1 C20 91.5(5) . . ?
C12 O5 C13 59.9(5) . . ?
C1 O6 C15 116.5(7) . . ?
C29 O7 C28 115.4(7) . . ?
C20 N1 C18 112.0(8) . . ?
O1 C1 O6 124.3(9) . . ?
O1 C1 C2 126.8(8) . . ?
O6 C1 C2 108.6(9) . . ?
C3 C2 C1 118.8(7) . . ?
O2 C3 C2 111.8(6) . . ?
O2 C3 C4 106.8(7) . . ?
C2 C3 C4 113.1(7) . . ?
C3 C4 C22 111.6(7) . . ?
C3 C4 C23 109.8(8) . . ?
C22 C4 C23 109.8(7) . . ?
C3 C4 C5 110.3(7) . . ?
C22 C4 C5 107.3(9) . . ?
C23 C4 C5 107.9(6) . . ?
O3 C5 C6 119.3(9) . . ?
O3 C5 C4 119.5(10) . . ?
C6 C5 C4 121.1(10) . . ?
C7 C6 C5 109.3(8) . . ?
C7 C6 C26 110.4(6) . . ?
C5 C6 C26 110.6(6) . . ?
O4 C7 C6 112.4(6) . . ?
O4 C7 C8 104.8(6) . . ?
C6 C7 C8 116.3(8) . . ?
C9 C8 C27 111.5(7) . . ?
C9 C8 C7 114.2(7) . . ?
C27 C8 C7 110.2(8) . . ?
C8 C9 C10 114.9(8) . . ?
C11 C10 C9 111.9(8) . . ?
C12 C11 C10 111.9(8) . . ?
O5 C12 C13 60.5(5) . . ?
O5 C12 C11 113.4(6) . . ?
C13 C12 C11 124.2(8) . . ?
O5 C12 C28 115.4(7) . . ?
C13 C12 C28 118.8(7) . . ?
C11 C12 C28 113.0(7) . . ?
C12 C13 O5 59.6(6) . . ?
C12 C13 C14 126.4(7) . . ?
O5 C13 C14 117.6(7) . . ?
C13 C14 C15 113.4(7) . . ?
O6 C15 C16 113.0(8) . . ?
O6 C15 C14 104.0(6) . . ?
C16 C15 C14 111.9(6) . . ?
C17 C16 C36 126.0(8) . . ?
C17 C16 C15 115.9(10) . . ?
C36 C16 C15 117.9(8) . . ?
C16 C17 C18 127.1(10) . . ?
C19 C18 N1 114.3(8) . . ?
C19 C18 C17 130.0(10) . . ?
N1 C18 C17 115.7(10) . . ?
C18 C19 S1 109.8(8) . . ?
N1 C20 C21 126.1(9) . . ?
N1 C20 S1 112.4(7) . . ?
C21 C20 S1 121.5(7) . . ?
C24 C23 C4 115.6(9) . . ?
C25 C24 C23 121.0(12) . . ?
O7 C28 C12 109.4(6) . . ?
O8 C29 O7 125.5(8) . . ?
O8 C29 C30 124.2(12) . . ?
O7 C29 C30 110.3(10) . . ?
C31 C30 C35 121.0(9) . . ?
C31 C30 C29 116.9(11) . . ?
C35 C30 C29 122.1(10) . . ?
C30 C31 C32 119.3(10) . . ?
C33 C32 C31 119.9(11) . . ?
C34 C33 C32 120.8(10) . . ?
C33 C34 C35 120.6(11) . . ?
C30 C35 C34 118.2(10) . . ?

loop_
_geom_bond_atom_site_label_1
_geom_bond_atom_site_label_2
_geom_bond_distance
_geom_bond_site_symmetry_2
_geom_bond_publ_flag
S1 C19 1.691(8) . ?
S1 C20 1.728(10) . ?
O1 C1 1.177(10) . ?
O2 C3 1.448(9) . ?
O3 C5 1.194(11) . ?
O4 C7 1.426(10) . ?
O5 C12 1.471(10) . ?
O5 C13 1.484(11) . ?
O6 C1 1.368(10) . ?
O6 C15 1.448(10) . ?
O7 C29 1.367(14) . ?
O7 C28 1.436(9) . ?
O8 C29 1.210(12) . ?
N1 C20 1.321(10) . ?
N1 C18 1.386(12) . ?
C1 C2 1.532(13) . ?
C2 C3 1.507(10) . ?
C3 C4 1.517(11) . ?
C4 C22 1.548(12) . ?
C4 C23 1.554(12) . ?
C4 C5 1.568(12) . ?
C5 C6 1.542(13) . ?
C6 C7 1.527(12) . ?
C6 C26 1.555(11) . ?
C7 C8 1.547(12) . ?
C8 C9 1.534(13) . ?
C8 C27 1.543(12) . ?
C9 C10 1.550(11) . ?
C10 C11 1.528(13) . ?
C11 C12 1.521(11) . ?
C12 C13 1.475(12) . ?
C12 C28 1.528(11) . ?
C13 C14 1.492(12) . ?
C14 C15 1.542(11) . ?
C15 C16 1.525(12) . ?
C16 C17 1.335(12) . ?
C16 C36 1.490(13) . ?
C17 C18 1.494(12) . ?
C18 C19 1.379(13) . ?
C20 C21 1.457(13) . ?
C23 C24 1.502(13) . ?
C24 C25 1.337(15) . ?
C29 C30 1.512(13) . ?
C30 C31 1.370(12) . ?
C30 C35 1.374(12) . ?
C31 C32 1.411(13) . ?
C32 C33 1.355(14) . ?
C33 C34 1.353(15) . ?
C34 C35 1.419(12) . ?

loop_
_cod_related_entry_id
_cod_related_entry_database
_cod_related_entry_code
1 ChemSpider 30653448
